data_4104240
loop_
_publ_author_name
'Alexander R. Fox'
'Christopher C. Cummins'

_publ_contact_author_address
;77 Massachusetts Avenue
Room 6-435
Cambridge, MA 02139
USA
;
_publ_contact_author_name 'Christopher C. Cummins'
_publ_section_title
;
 Uranium-Nitrogen Multiple Bonding: The Case of a Four-Coordinate
 Uranium(VI) Nitridoborate Complex
;
_journal_name_full 'Journal of the American Chemical Society'
_journal_page_first 5716
_journal_page_last 5717
_journal_paper_doi 10.1021/ja8095812
_journal_volume 131
_journal_year 2009
_chemical_formula_sum 'C72 H95 B F15 N5 O0.5 U'
_chemical_formula_weight 1572.37
_chemical_name_systematic
; 
 ? 
;
_space_group_IT_number 2
_symmetry_cell_setting triclinic
_symmetry_space_group_name_Hall '-P 1'
_symmetry_space_group_name_H-M 'P -1'
_atom_sites_solution_hydrogens geom
_atom_sites_solution_primary direct
_atom_sites_solution_secondary difmap
_audit_creation_method SHELXL-97
_cell_angle_alpha 83.463(2)
_cell_angle_beta 78.237(2)
_cell_angle_gamma 88.230(3)
_cell_formula_units_Z 2
_cell_length_a 12.1153(16)
_cell_length_b 13.9807(18)
_cell_length_c 23.246(3)
_cell_measurement_reflns_used 9914
_cell_measurement_temperature 100(2)
_cell_measurement_theta_max 23.07
_cell_measurement_theta_min 2.22
_cell_volume 3829.5(9)
_computing_cell_refinement 'SAINT 7.46A (Bruker-AXS, 2008)'
_computing_data_collection 'APEX2 3.0 (Bruker-AXS, 2008)'
_computing_data_reduction 'SAINT 7.46A (Bruker-AXS, 2008)'
_computing_molecular_graphics 'Bruker SHELXTL'
_computing_publication_material 'Bruker SHELXTL'
_computing_structure_refinement 'SHELXL-97 (Sheldrick, 2008)'
_computing_structure_solution 'SHELXS-97 (Sheldrick, 2008)'
_diffrn_ambient_temperature 100(2)
_diffrn_detector_area_resol_mean 8.3
_diffrn_measured_fraction_theta_full 0.998
_diffrn_measured_fraction_theta_max 0.998
_diffrn_measurement_device_type 'Bruker Smart APEX CCD'
_diffrn_measurement_method 'omega and phi scans'
_diffrn_radiation_monochromator graphite
_diffrn_radiation_source 'fine-focus sealed tube'
_diffrn_radiation_type MoK\a
_diffrn_radiation_wavelength 0.71073
_diffrn_reflns_av_R_equivalents 0.0776
_diffrn_reflns_av_sigmaI/netI 0.0783
_diffrn_reflns_limit_h_max 16
_diffrn_reflns_limit_h_min -16
_diffrn_reflns_limit_k_max 18
_diffrn_reflns_limit_k_min -18
_diffrn_reflns_limit_l_max 30
_diffrn_reflns_limit_l_min -30
_diffrn_reflns_number 78994
_diffrn_reflns_theta_full 28.27
_diffrn_reflns_theta_max 28.27
_diffrn_reflns_theta_min 1.77
_exptl_absorpt_coefficient_mu 2.198
_exptl_absorpt_correction_T_max 0.8981
_exptl_absorpt_correction_T_min 0.7632
_exptl_absorpt_correction_type multi-scan
_exptl_absorpt_process_details 'SADABS (Sheldrick, 2008)'
_exptl_crystal_colour gold
_exptl_crystal_density_diffrn 1.364
_exptl_crystal_density_meas ?
_exptl_crystal_density_method 'not measured'
_exptl_crystal_description plate
_exptl_crystal_F_000 1596
_exptl_crystal_size_max 0.13
_exptl_crystal_size_mid 0.13
_exptl_crystal_size_min 0.05
_refine_diff_density_max 0.741
_refine_diff_density_min -0.836
_refine_diff_density_rms 0.119
_refine_ls_extinction_method none
_refine_ls_goodness_of_fit_ref 1.022
_refine_ls_hydrogen_treatment constr
_refine_ls_matrix_type full
_refine_ls_number_parameters 920
_refine_ls_number_reflns 18938
_refine_ls_number_restraints 166
_refine_ls_restrained_S_all 1.019
_refine_ls_R_factor_all 0.0657
_refine_ls_R_factor_gt 0.0431
_refine_ls_shift/su_max 0.001
_refine_ls_shift/su_mean 0.000
_refine_ls_structure_factor_coef Fsqd
_refine_ls_weighting_details 'calc w=1/[\s^2^(Fo^2^)+(0.0420P)^2^+0.4933P] where P=(Fo^2^+2Fc^2^)/3'
_refine_ls_weighting_scheme calc
_refine_ls_wR_factor_gt 0.0877
_refine_ls_wR_factor_ref 0.0956
_reflns_number_gt 15007
_reflns_number_total 18938
_reflns_threshold_expression >2sigma(I)
_cod_data_source_file ja8095812_si_002_2.cif
_cod_data_source_block 07159'
_cod_depositor_comments
;
The following automatic conversions were performed:

'_exptl_crystal_density_meas' value 'not measured' was changed to '?'
- the value is perceived as not measured.

Automatic conversion script
Id: cif_fix_values 3008 2015-01-20 13:52:24Z robertas 
;
_cod_original_cell_volume 3829.6(9)
_cod_original_formula_sum 'C72 H95 B F15 N5 O0.50 U'
_cod_database_code 4104240

loop_
_symmetry_equiv_pos_as_xyz
'x, y, z'
'-x, -y, -z'

loop_
_atom_site_label
_atom_site_type_symbol
_atom_site_fract_x
_atom_site_fract_y
_atom_site_fract_z
_atom_site_U_iso_or_equiv
_atom_site_adp_type
_atom_site_occupancy
_atom_site_symmetry_multiplicity
_atom_site_calc_flag
_atom_site_refinement_flags
_atom_site_disorder_assembly
_atom_site_disorder_group
U1 U 0.159090(12) 0.067245(11) 0.253504(7) 0.01850(5) Uani 1 1 d . . .
N1 N 0.0237(3) -0.0346(2) 0.24542(14) 0.0231(7) Uani 1 1 d . . .
C11 C -0.0379(3) -0.0800(3) 0.29989(18) 0.0261(9) Uani 1 1 d . . .
C12 C -0.1477(3) -0.0508(3) 0.32405(19) 0.0326(10) Uani 1 1 d . . .
H12 H -0.1841 -0.0025 0.3022 0.039 Uiso 1 1 calc R . .
C13 C -0.2045(4) -0.0910(4) 0.3795(2) 0.0409(12) Uani 1 1 d . . .
C131 C -0.3197(4) -0.0552(5) 0.4046(2) 0.0661(18) Uani 1 1 d . . .
H13A H -0.3136 -0.0022 0.4280 0.099 Uiso 1 1 calc R . .
H13B H -0.3630 -0.1077 0.4300 0.099 Uiso 1 1 calc R . .
H13C H -0.3582 -0.0322 0.3724 0.099 Uiso 1 1 calc R . .
C14 C -0.1490(4) -0.1614(4) 0.4107(2) 0.0404(12) Uani 1 1 d . . .
H14 H -0.1862 -0.1885 0.4488 0.049 Uiso 1 1 calc R . .
C15 C -0.0424(4) -0.1927(3) 0.38813(19) 0.0324(10) Uani 1 1 d . . .
C151 C 0.0158(5) -0.2683(4) 0.4233(2) 0.0473(13) Uani 1 1 d . . .
H15A H 0.0276 -0.2432 0.4593 0.071 Uiso 1 1 calc R . .
H15B H 0.0887 -0.2850 0.3995 0.071 Uiso 1 1 calc R . .
H15C H -0.0313 -0.3259 0.4341 0.071 Uiso 1 1 calc R . .
C16 C 0.0126(3) -0.1513(3) 0.33226(18) 0.0268(9) Uani 1 1 d . . .
H16 H 0.0865 -0.1727 0.3162 0.032 Uiso 1 1 calc R . .
C17 C -0.0064(3) -0.0616(3) 0.19030(18) 0.0274(9) Uani 1 1 d . . .
C18 C -0.1260(4) -0.0291(3) 0.1843(2) 0.0338(10) Uani 1 1 d . . .
H18A H -0.1810 -0.0664 0.2147 0.051 Uiso 1 1 calc R . .
H18B H -0.1378 -0.0397 0.1451 0.051 Uiso 1 1 calc R . .
H18C H -0.1355 0.0395 0.1894 0.051 Uiso 1 1 calc R . .
C19 C 0.0045(4) -0.1703(3) 0.1882(2) 0.0347(10) Uani 1 1 d . . .
H19A H 0.0811 -0.1912 0.1914 0.052 Uiso 1 1 calc R . .
H19B H -0.0110 -0.1864 0.1506 0.052 Uiso 1 1 calc R . .
H19C H -0.0498 -0.2031 0.2211 0.052 Uiso 1 1 calc R . .
C110 C 0.0770(4) -0.0098(3) 0.13873(18) 0.0307(10) Uani 1 1 d . . .
H11A H 0.0700 0.0599 0.1405 0.046 Uiso 1 1 calc R . .
H11B H 0.0604 -0.0253 0.1013 0.046 Uiso 1 1 calc R . .
H11C H 0.1539 -0.0307 0.1413 0.046 Uiso 1 1 calc R . .
N2 N 0.3244(3) -0.0137(2) 0.23534(14) 0.0224(7) Uani 1 1 d . . .
C21 C 0.3255(3) -0.1149(3) 0.23155(19) 0.0250(9) Uani 1 1 d . . .
C22 C 0.3222(3) -0.1507(3) 0.1781(2) 0.0325(10) Uani 1 1 d . . .
H22 H 0.3259 -0.1070 0.1434 0.039 Uiso 1 1 calc R . .
C23 C 0.3137(4) -0.2491(3) 0.1746(2) 0.0353(11) Uani 1 1 d . . .
C231 C 0.3046(5) -0.2847(4) 0.1167(3) 0.0549(15) Uani 1 1 d . . .
H23A H 0.2257 -0.2990 0.1173 0.082 Uiso 1 1 calc R . .
H23B H 0.3505 -0.3431 0.1112 0.082 Uiso 1 1 calc R . .
H23C H 0.3318 -0.2348 0.0840 0.082 Uiso 1 1 calc R . .
C24 C 0.3120(3) -0.3125(3) 0.2252(2) 0.0355(11) Uani 1 1 d . . .
H24 H 0.3060 -0.3796 0.2232 0.043 Uiso 1 1 calc R . .
C25 C 0.3190(3) -0.2799(3) 0.2789(2) 0.0319(10) Uani 1 1 d . . .
C251 C 0.3213(4) -0.3498(3) 0.3332(2) 0.0465(13) Uani 1 1 d . . .
H25A H 0.2439 -0.3658 0.3535 0.070 Uiso 1 1 calc R . .
H25B H 0.3599 -0.3203 0.3598 0.070 Uiso 1 1 calc R . .
H25C H 0.3616 -0.4086 0.3214 0.070 Uiso 1 1 calc R . .
C26 C 0.3246(3) -0.1811(3) 0.28135(19) 0.0261(9) Uani 1 1 d . . .
H26 H 0.3279 -0.1582 0.3179 0.031 Uiso 1 1 calc R . .
C27 C 0.4375(3) 0.0314(3) 0.22872(17) 0.0235(8) Uani 1 1 d . . .
C28 C 0.4986(3) -0.0082(3) 0.27825(18) 0.0278(9) Uani 1 1 d . . .
H28A H 0.4513 0.0018 0.3167 0.042 Uiso 1 1 calc R . .
H28B H 0.5702 0.0255 0.2734 0.042 Uiso 1 1 calc R . .
H28C H 0.5133 -0.0772 0.2763 0.042 Uiso 1 1 calc R . .
C29 C 0.5117(3) 0.0159(3) 0.16872(18) 0.0291(9) Uani 1 1 d . . .
H29A H 0.5258 -0.0531 0.1666 0.044 Uiso 1 1 calc R . .
H29B H 0.5836 0.0491 0.1641 0.044 Uiso 1 1 calc R . .
H29C H 0.4732 0.0419 0.1370 0.044 Uiso 1 1 calc R . .
C210 C 0.4152(3) 0.1385(3) 0.23164(18) 0.0269(9) Uani 1 1 d . . .
H21A H 0.3735 0.1634 0.2011 0.040 Uiso 1 1 calc R . .
H21B H 0.4872 0.1723 0.2250 0.040 Uiso 1 1 calc R . .
H21C H 0.3707 0.1489 0.2707 0.040 Uiso 1 1 calc R . .
N3 N 0.1369(3) 0.1004(2) 0.34781(14) 0.0222(7) Uani 1 1 d . . .
C31 C 0.2190(3) 0.0684(3) 0.38154(17) 0.0234(8) Uani 1 1 d . . .
C32 C 0.3010(3) 0.1306(3) 0.39044(18) 0.0280(9) Uani 1 1 d . . .
H32 H 0.2997 0.1964 0.3750 0.034 Uiso 1 1 calc R . .
C33 C 0.3840(4) 0.0980(3) 0.42145(18) 0.0316(10) Uani 1 1 d . . .
C331 C 0.4723(4) 0.1658(4) 0.4301(2) 0.0476(13) Uani 1 1 d . . .
H33A H 0.4888 0.1501 0.4697 0.071 Uiso 1 1 calc R . .
H33B H 0.4442 0.2322 0.4259 0.071 Uiso 1 1 calc R . .
H33C H 0.5412 0.1590 0.4003 0.071 Uiso 1 1 calc R . .
C34 C 0.3856(3) 0.0016(3) 0.44307(18) 0.0303(10) Uani 1 1 d . . .
H34 H 0.4428 -0.0212 0.4638 0.036 Uiso 1 1 calc R . .
C35 C 0.3065(3) -0.0626(3) 0.43543(17) 0.0273(9) Uani 1 1 d . . .
C351 C 0.3098(4) -0.1670(3) 0.4601(2) 0.0361(11) Uani 1 1 d . . .
H35A H 0.3830 -0.1952 0.4439 0.054 Uiso 1 1 calc R . .
H35B H 0.2496 -0.2019 0.4492 0.054 Uiso 1 1 calc R . .
H35C H 0.2990 -0.1716 0.5033 0.054 Uiso 1 1 calc R . .
C36 C 0.2233(3) -0.0281(3) 0.40453(17) 0.0264(9) Uani 1 1 d . . .
H36 H 0.1682 -0.0712 0.3990 0.032 Uiso 1 1 calc R . .
C37 C 0.0349(3) 0.1480(3) 0.38041(17) 0.0254(9) Uani 1 1 d . . .
C38 C -0.0268(4) 0.0780(3) 0.43046(19) 0.0365(11) Uani 1 1 d . . .
H38A H -0.0438 0.0192 0.4147 0.055 Uiso 1 1 calc R . .
H38B H -0.0973 0.1077 0.4493 0.055 Uiso 1 1 calc R . .
H38C H 0.0207 0.0619 0.4597 0.055 Uiso 1 1 calc R . .
C39 C 0.0654(4) 0.2373(3) 0.4059(2) 0.0401(11) Uani 1 1 d . . .
H39A H 0.1111 0.2182 0.4357 0.060 Uiso 1 1 calc R . .
H39B H -0.0038 0.2693 0.4244 0.060 Uiso 1 1 calc R . .
H39C H 0.1083 0.2816 0.3742 0.060 Uiso 1 1 calc R . .
C310 C -0.0386(4) 0.1777(3) 0.33535(18) 0.0317(10) Uani 1 1 d . . .
H31A H 0.0022 0.2240 0.3040 0.048 Uiso 1 1 calc R . .
H31B H -0.1084 0.2075 0.3549 0.048 Uiso 1 1 calc R . .
H31C H -0.0568 0.1208 0.3182 0.048 Uiso 1 1 calc R . .
N4 N 0.1504(2) 0.1843(2) 0.20309(14) 0.0214(7) Uani 1 1 d . . .
B1 B 0.1482(4) 0.2794(3) 0.1625(2) 0.0230(10) Uani 1 1 d . . .
C61 C 0.1167(3) 0.3676(3) 0.20529(18) 0.0247(9) Uani 1 1 d . . .
C62 C 0.0388(4) 0.4406(3) 0.2014(2) 0.0341(10) Uani 1 1 d . . .
C63 C 0.0162(4) 0.5108(4) 0.2391(2) 0.0446(13) Uani 1 1 d . . .
C64 C 0.0736(4) 0.5128(4) 0.2831(2) 0.0431(12) Uani 1 1 d . . .
C65 C 0.1542(4) 0.4432(3) 0.2893(2) 0.0313(10) Uani 1 1 d . . .
C66 C 0.1749(3) 0.3742(3) 0.25028(18) 0.0248(9) Uani 1 1 d . . .
F62 F -0.0211(2) 0.44818(19) 0.15765(12) 0.0475(7) Uani 1 1 d . . .
F63 F -0.0620(3) 0.5801(2) 0.23199(17) 0.0777(12) Uani 1 1 d . . .
F64 F 0.0518(3) 0.5811(2) 0.32092(15) 0.0643(9) Uani 1 1 d . . .
F65 F 0.2142(2) 0.44384(19) 0.33222(12) 0.0428(7) Uani 1 1 d . . .
F66 F 0.2603(2) 0.31289(16) 0.25760(11) 0.0321(6) Uani 1 1 d . . .
C71 C 0.0513(3) 0.2669(3) 0.12265(17) 0.0212(8) Uani 1 1 d . . .
C72 C -0.0607(3) 0.2500(3) 0.15104(19) 0.0301(10) Uani 1 1 d . . .
C73 C -0.1456(3) 0.2291(3) 0.1236(2) 0.0329(10) Uani 1 1 d . . .
C74 C -0.1228(4) 0.2224(3) 0.0636(2) 0.0319(10) Uani 1 1 d . . .
C75 C -0.0141(4) 0.2387(3) 0.03267(18) 0.0258(9) Uani 1 1 d . . .
C76 C 0.0683(3) 0.2608(3) 0.06245(17) 0.0217(8) Uani 1 1 d . . .
F72 F -0.09090(19) 0.2550(2) 0.21021(11) 0.0395(6) Uani 1 1 d . . .
F73 F -0.2521(2) 0.2155(2) 0.15458(12) 0.0492(8) Uani 1 1 d . . .
F74 F -0.2043(2) 0.20145(19) 0.03618(12) 0.0428(7) Uani 1 1 d . . .
F75 F 0.0107(2) 0.23331(18) -0.02599(11) 0.0376(6) Uani 1 1 d . . .
F76 F 0.17139(18) 0.27706(17) 0.02707(10) 0.0280(5) Uani 1 1 d . . .
C81 C 0.2755(3) 0.3002(3) 0.12002(17) 0.0225(8) Uani 1 1 d . . .
C82 C 0.3387(3) 0.2262(3) 0.09369(17) 0.0251(9) Uani 1 1 d . . .
C83 C 0.4475(3) 0.2359(3) 0.06086(18) 0.0307(10) Uani 1 1 d . . .
C84 C 0.4984(3) 0.3244(4) 0.05193(19) 0.0339(11) Uani 1 1 d . . .
C85 C 0.4398(4) 0.4005(3) 0.07570(19) 0.0320(10) Uani 1 1 d . . .
C86 C 0.3324(3) 0.3865(3) 0.10935(18) 0.0265(9) Uani 1 1 d . . .
F82 F 0.29341(18) 0.13775(16) 0.09801(10) 0.0282(5) Uani 1 1 d . . .
F83 F 0.5041(2) 0.16058(19) 0.03761(11) 0.0404(6) Uani 1 1 d . . .
F84 F 0.6030(2) 0.3357(2) 0.01944(12) 0.0499(8) Uani 1 1 d . . .
F85 F 0.4876(2) 0.4883(2) 0.06620(11) 0.0443(7) Uani 1 1 d . . .
F86 F 0.2841(2) 0.46722(17) 0.13143(10) 0.0331(6) Uani 1 1 d . . .
N5 N 0.3241(3) 0.3605(2) 0.84310(15) 0.0273(8) Uani 1 1 d D A .
C51 C 0.3709(3) 0.2779(3) 0.8796(2) 0.0346(11) Uani 1 1 d D . .
H51A H 0.4433 0.2568 0.8561 0.042 Uiso 1 1 calc R . .
H51B H 0.3877 0.3027 0.9151 0.042 Uiso 1 1 calc R . .
C52 C 0.2965(4) 0.1910(3) 0.89958(19) 0.0323(10) Uani 1 1 d D . .
H52A H 0.2949 0.1553 0.8653 0.039 Uiso 1 1 calc R . .
H52B H 0.2186 0.2122 0.9154 0.039 Uiso 1 1 calc R . .
C53 C 0.3399(4) 0.1244(3) 0.94735(19) 0.0399(12) Uani 1 1 d D . .
H53A H 0.4188 0.1055 0.9316 0.048 Uiso 1 1 calc R . .
H53B H 0.3399 0.1603 0.9817 0.048 Uiso 1 1 calc R . .
C54 C 0.2702(5) 0.0348(4) 0.9678(2) 0.0577(15) Uani 1 1 d D . .
H54A H 0.1919 0.0529 0.9833 0.087 Uiso 1 1 calc R . .
H54B H 0.3005 -0.0040 0.9990 0.087 Uiso 1 1 calc R . .
H54C H 0.2730 -0.0028 0.9344 0.087 Uiso 1 1 calc R . .
C55 C 0.2234(3) 0.4076(3) 0.88030(18) 0.0263(9) Uani 1 1 d D . .
H55A H 0.1876 0.4531 0.8536 0.032 Uiso 1 1 calc R . .
H55B H 0.1677 0.3570 0.8984 0.032 Uiso 1 1 calc R . .
C56 C 0.2486(3) 0.4617(3) 0.92922(18) 0.0265(9) Uani 1 1 d D . .
H56A H 0.2886 0.4184 0.9551 0.032 Uiso 1 1 calc R . .
H56B H 0.2984 0.5168 0.9117 0.032 Uiso 1 1 calc R . .
C57 C 0.1404(3) 0.4982(3) 0.96574(18) 0.0261(9) Uani 1 1 d D . .
H57A H 0.1040 0.5456 0.9404 0.031 Uiso 1 1 calc R . .
H57B H 0.0880 0.4437 0.9800 0.031 Uiso 1 1 calc R . .
C58 C 0.1610(4) 0.5450(3) 1.01819(19) 0.0339(10) Uani 1 1 d D . .
H58A H 0.1952 0.4979 1.0440 0.051 Uiso 1 1 calc R . .
H58B H 0.0891 0.5677 1.0403 0.051 Uiso 1 1 calc R . .
H58C H 0.2118 0.5997 1.0042 0.051 Uiso 1 1 calc R . .
C59 C 0.4175(3) 0.4325(3) 0.8209(2) 0.0324(10) Uani 1 1 d D . .
H59A H 0.4838 0.3989 0.7995 0.039 Uiso 1 1 calc R . .
H59B H 0.4396 0.4564 0.8554 0.039 Uiso 1 1 calc R . .
C510 C 0.3891(4) 0.5180(3) 0.7805(2) 0.0397(12) Uani 1 1 d D . .
H51C H 0.3244 0.5537 0.8017 0.048 Uiso 1 1 calc R . .
H51D H 0.3670 0.4954 0.7457 0.048 Uiso 1 1 calc R . .
C511 C 0.4899(4) 0.5846(4) 0.7603(2) 0.0481(13) Uani 1 1 d D . .
H51E H 0.5033 0.6159 0.7943 0.058 Uiso 1 1 calc R . .
H51F H 0.5578 0.5462 0.7458 0.058 Uiso 1 1 calc R . .
C512 C 0.4716(6) 0.6609(4) 0.7118(2) 0.077(2) Uani 1 1 d D . .
H51G H 0.4600 0.6302 0.6777 0.115 Uiso 1 1 calc R . .
H51H H 0.5379 0.7024 0.7001 0.115 Uiso 1 1 calc R . .
H51I H 0.4050 0.6997 0.7262 0.115 Uiso 1 1 calc R . .
C513 C 0.2835(3) 0.3242(3) 0.79228(18) 0.0297(9) Uani 1 1 d DU . .
H13E H 0.2566 0.3797 0.7683 0.036 Uiso 0.669(9) 1 calc PR A 1
H13F H 0.2186 0.2811 0.8084 0.036 Uiso 0.669(9) 1 calc PR A 1
H13G H 0.2338 0.3743 0.7772 0.036 Uiso 0.331(9) 1 calc PR A 2
H13H H 0.2366 0.2667 0.8081 0.036 Uiso 0.331(9) 1 calc PR A 2
C514 C 0.3738(9) 0.2698(7) 0.7521(4) 0.034(2) Uani 0.669(9) 1 d PDU A 1
H51J H 0.3933 0.2089 0.7741 0.041 Uiso 0.669(9) 1 calc PR A 1
H51K H 0.4427 0.3092 0.7394 0.041 Uiso 0.669(9) 1 calc PR A 1
C515 C 0.3298(11) 0.2477(8) 0.6976(4) 0.035(2) Uani 0.669(9) 1 d PDU A 1
H51L H 0.3835 0.2034 0.6756 0.042 Uiso 0.669(9) 1 calc PR A 1
H51M H 0.2567 0.2142 0.7110 0.042 Uiso 0.669(9) 1 calc PR A 1
C516 C 0.3141(7) 0.3364(6) 0.6564(3) 0.051(2) Uani 0.669(9) 1 d PDU A 1
H51N H 0.2826 0.3179 0.6237 0.077 Uiso 0.669(9) 1 calc PR A 1
H51O H 0.3871 0.3675 0.6407 0.077 Uiso 0.669(9) 1 calc PR A 1
H51P H 0.2624 0.3814 0.6781 0.077 Uiso 0.669(9) 1 calc PR A 1
C14E C 0.3728(17) 0.2976(16) 0.7401(6) 0.032(4) Uani 0.331(9) 1 d PDU A 2
H14A H 0.4183 0.2426 0.7534 0.038 Uiso 0.331(9) 1 calc PR A 2
H14B H 0.4240 0.3528 0.7253 0.038 Uiso 0.331(9) 1 calc PR A 2
C15E C 0.320(2) 0.2707(19) 0.6899(7) 0.038(4) Uani 0.331(9) 1 d PDU A 2
H15D H 0.2762 0.2106 0.7035 0.046 Uiso 0.331(9) 1 calc PR A 2
H15E H 0.2659 0.3221 0.6806 0.046 Uiso 0.331(9) 1 calc PR A 2
C16E C 0.4052(12) 0.2563(11) 0.6341(5) 0.042(4) Uani 0.331(9) 1 d PDU A 2
H16A H 0.3664 0.2552 0.6010 0.063 Uiso 0.331(9) 1 calc PR A 2
H16B H 0.4453 0.1951 0.6398 0.063 Uiso 0.331(9) 1 calc PR A 2
H16C H 0.4593 0.3093 0.6252 0.063 Uiso 0.331(9) 1 calc PR A 2
C1S C 0.3469(18) 0.4281(12) 0.4509(8) 0.152(10) Uani 0.50 1 d PD B 2
H1S1 H 0.3153 0.3983 0.4218 0.229 Uiso 0.50 1 calc PR B 2
H1S2 H 0.3810 0.3783 0.4752 0.229 Uiso 0.50 1 calc PR B 2
H1S3 H 0.4046 0.4747 0.4305 0.229 Uiso 0.50 1 calc PR B 2
C2S C 0.2670(14) 0.4721(12) 0.4847(6) 0.108(6) Uani 0.50 1 d PD B 2
H2S1 H 0.2069 0.4244 0.5014 0.130 Uiso 0.50 1 calc PR B 2
H2S2 H 0.2347 0.5217 0.4588 0.130 Uiso 0.50 1 calc PR B 2
O1S O 0.2886(11) 0.5153(8) 0.5300(5) 0.119(4) Uani 0.50 1 d PDU B 2
C3S C 0.2066(13) 0.5558(10) 0.5682(6) 0.094(4) Uani 0.50 1 d PDU B 2
H3S1 H 0.1732 0.6084 0.5447 0.113 Uiso 0.50 1 calc PR B 2
H3S2 H 0.1473 0.5067 0.5824 0.113 Uiso 0.50 1 calc PR B 2
C4S C 0.2248(13) 0.5918(11) 0.6152(8) 0.116(6) Uani 0.50 1 d PDU B 2
H4S1 H 0.1533 0.6148 0.6376 0.173 Uiso 0.50 1 calc PR B 2
H4S2 H 0.2775 0.6456 0.6030 0.173 Uiso 0.50 1 calc PR B 2
H4S3 H 0.2570 0.5418 0.6401 0.173 Uiso 0.50 1 calc PR B 2

loop_
_atom_site_aniso_label
_atom_site_aniso_U_11
_atom_site_aniso_U_22
_atom_site_aniso_U_33
_atom_site_aniso_U_23
_atom_site_aniso_U_13
_atom_site_aniso_U_12
U1 0.01947(7) 0.02002(8) 0.01609(7) -0.00282(5) -0.00351(5) 0.00118(5)
N1 0.0214(16) 0.0277(18) 0.0202(17) -0.0041(14) -0.0029(14) -0.0024(14)
C11 0.024(2) 0.029(2) 0.025(2) -0.0098(18) -0.0009(17) -0.0045(17)
C12 0.027(2) 0.046(3) 0.028(2) -0.012(2) -0.0079(19) 0.000(2)
C13 0.025(2) 0.068(4) 0.030(3) -0.017(2) 0.000(2) -0.003(2)
C131 0.031(3) 0.125(6) 0.039(3) -0.018(3) 0.003(2) 0.013(3)
C14 0.043(3) 0.053(3) 0.022(2) -0.003(2) 0.001(2) -0.016(2)
C15 0.041(3) 0.032(2) 0.025(2) -0.0043(19) -0.007(2) -0.007(2)
C151 0.064(3) 0.046(3) 0.029(3) 0.002(2) -0.007(2) 0.000(3)
C16 0.026(2) 0.032(2) 0.023(2) -0.0071(18) -0.0046(17) -0.0048(18)
C17 0.031(2) 0.030(2) 0.022(2) -0.0033(18) -0.0038(18) -0.0059(18)
C18 0.031(2) 0.040(3) 0.033(3) -0.002(2) -0.013(2) -0.007(2)
C19 0.040(3) 0.035(3) 0.030(2) -0.012(2) -0.004(2) -0.008(2)
C110 0.032(2) 0.033(2) 0.027(2) -0.0047(19) -0.0042(19) -0.0077(19)
N2 0.0244(17) 0.0220(18) 0.0213(17) -0.0057(14) -0.0047(14) 0.0038(14)
C21 0.0176(19) 0.028(2) 0.031(2) -0.0102(18) -0.0052(17) 0.0041(16)
C22 0.030(2) 0.035(3) 0.035(3) -0.014(2) -0.010(2) 0.0075(19)
C23 0.027(2) 0.033(3) 0.050(3) -0.023(2) -0.009(2) 0.0062(19)
C231 0.053(3) 0.049(3) 0.072(4) -0.039(3) -0.019(3) 0.009(3)
C24 0.021(2) 0.024(2) 0.061(3) -0.015(2) -0.001(2) 0.0017(17)
C25 0.022(2) 0.024(2) 0.048(3) -0.005(2) -0.002(2) 0.0005(17)
C251 0.045(3) 0.025(3) 0.063(4) -0.003(2) 0.002(3) 0.000(2)
C26 0.0201(19) 0.025(2) 0.032(2) -0.0050(18) -0.0010(17) 0.0015(16)
C27 0.023(2) 0.024(2) 0.024(2) -0.0065(17) -0.0046(17) 0.0023(16)
C28 0.027(2) 0.031(2) 0.028(2) -0.0066(18) -0.0100(18) 0.0035(18)
C29 0.028(2) 0.030(2) 0.030(2) -0.0087(19) -0.0053(18) 0.0037(18)
C210 0.031(2) 0.026(2) 0.024(2) -0.0047(17) -0.0050(18) 0.0026(18)
N3 0.0263(17) 0.0243(18) 0.0162(17) -0.0035(13) -0.0040(14) 0.0010(14)
C31 0.026(2) 0.028(2) 0.0152(19) -0.0017(16) -0.0032(16) 0.0010(17)
C32 0.035(2) 0.029(2) 0.022(2) -0.0020(18) -0.0091(18) -0.0055(18)
C33 0.034(2) 0.041(3) 0.022(2) -0.0024(19) -0.0101(19) -0.006(2)
C331 0.051(3) 0.051(3) 0.047(3) 0.004(3) -0.026(3) -0.018(3)
C34 0.027(2) 0.043(3) 0.021(2) -0.0022(19) -0.0081(18) 0.0021(19)
C35 0.031(2) 0.032(2) 0.017(2) -0.0047(17) -0.0032(17) 0.0060(18)
C351 0.040(3) 0.035(3) 0.035(3) -0.003(2) -0.015(2) 0.012(2)
C36 0.027(2) 0.032(2) 0.021(2) -0.0053(18) -0.0046(17) -0.0022(18)
C37 0.032(2) 0.027(2) 0.016(2) -0.0043(17) -0.0030(17) 0.0069(18)
C38 0.033(2) 0.049(3) 0.023(2) 0.001(2) 0.0008(19) 0.010(2)
C39 0.054(3) 0.036(3) 0.031(3) -0.008(2) -0.009(2) 0.010(2)
C310 0.032(2) 0.034(3) 0.026(2) -0.0030(19) -0.0037(19) 0.0129(19)
N4 0.0166(15) 0.0278(18) 0.0209(17) -0.0060(14) -0.0046(13) 0.0028(13)
B1 0.026(2) 0.024(2) 0.019(2) -0.0027(19) -0.0059(19) 0.0023(19)
C61 0.022(2) 0.026(2) 0.026(2) -0.0044(17) -0.0025(17) 0.0017(16)
C62 0.034(2) 0.033(3) 0.039(3) -0.009(2) -0.015(2) 0.010(2)
C63 0.040(3) 0.047(3) 0.054(3) -0.024(3) -0.017(2) 0.022(2)
C64 0.041(3) 0.043(3) 0.050(3) -0.029(2) -0.011(2) 0.013(2)
C65 0.031(2) 0.034(2) 0.032(2) -0.007(2) -0.011(2) -0.0028(19)
C66 0.025(2) 0.020(2) 0.029(2) -0.0033(17) -0.0074(17) 0.0033(16)
F62 0.0540(17) 0.0448(17) 0.0550(18) -0.0148(14) -0.0365(15) 0.0264(14)
F63 0.072(2) 0.069(2) 0.116(3) -0.055(2) -0.058(2) 0.0527(18)
F64 0.060(2) 0.065(2) 0.082(2) -0.0518(19) -0.0258(18) 0.0226(16)
F65 0.0523(17) 0.0394(16) 0.0451(17) -0.0160(13) -0.0238(14) 0.0019(13)
F66 0.0354(13) 0.0259(13) 0.0412(15) -0.0094(11) -0.0207(12) 0.0090(10)
C71 0.0201(19) 0.019(2) 0.024(2) 0.0025(16) -0.0072(16) 0.0035(15)
C72 0.027(2) 0.037(3) 0.028(2) 0.0020(19) -0.0112(18) 0.0017(19)
C73 0.022(2) 0.036(3) 0.040(3) 0.004(2) -0.0096(19) -0.0014(18)
C74 0.035(2) 0.027(2) 0.039(3) -0.001(2) -0.020(2) -0.0040(19)
C75 0.034(2) 0.021(2) 0.023(2) 0.0021(17) -0.0110(18) 0.0012(17)
C76 0.0209(19) 0.020(2) 0.023(2) 0.0005(16) -0.0039(16) 0.0019(16)
F72 0.0234(12) 0.0683(19) 0.0241(14) 0.0020(13) -0.0024(10) 0.0012(12)
F73 0.0201(13) 0.075(2) 0.0499(18) 0.0106(15) -0.0084(12) -0.0099(13)
F74 0.0369(15) 0.0463(16) 0.0528(18) -0.0056(13) -0.0265(13) -0.0044(12)
F75 0.0429(15) 0.0464(16) 0.0291(14) -0.0128(12) -0.0160(12) 0.0027(12)
F76 0.0259(12) 0.0376(14) 0.0204(12) -0.0038(10) -0.0046(10) 0.0020(10)
C81 0.0182(18) 0.029(2) 0.021(2) 0.0019(17) -0.0075(16) 0.0000(16)
C82 0.026(2) 0.029(2) 0.020(2) 0.0018(17) -0.0067(17) -0.0021(17)
C83 0.028(2) 0.043(3) 0.020(2) -0.0044(19) -0.0037(18) 0.004(2)
C84 0.021(2) 0.053(3) 0.026(2) 0.002(2) -0.0031(18) -0.009(2)
C85 0.032(2) 0.041(3) 0.026(2) -0.002(2) -0.0102(19) -0.014(2)
C86 0.027(2) 0.032(2) 0.022(2) 0.0017(18) -0.0118(17) 0.0001(18)
F82 0.0279(12) 0.0271(13) 0.0269(13) -0.0041(10) 0.0011(10) 0.0027(10)
F83 0.0304(13) 0.0526(17) 0.0345(15) -0.0073(13) 0.0019(11) 0.0114(12)
F84 0.0256(14) 0.077(2) 0.0432(17) -0.0075(15) 0.0051(12) -0.0128(14)
F85 0.0475(16) 0.0511(17) 0.0348(15) -0.0022(13) -0.0065(13) -0.0286(14)
F86 0.0418(14) 0.0276(13) 0.0296(14) -0.0028(11) -0.0058(11) -0.0047(11)
N5 0.0198(17) 0.032(2) 0.031(2) -0.0104(16) -0.0030(15) -0.0021(15)
C51 0.027(2) 0.043(3) 0.038(3) -0.016(2) -0.011(2) 0.014(2)
C52 0.034(2) 0.034(3) 0.032(2) -0.014(2) -0.0078(19) 0.0069(19)
C53 0.049(3) 0.045(3) 0.027(3) -0.012(2) -0.010(2) 0.016(2)
C54 0.076(4) 0.052(4) 0.040(3) 0.004(3) -0.008(3) 0.013(3)
C55 0.0159(18) 0.030(2) 0.032(2) -0.0058(18) -0.0026(17) 0.0023(16)
C56 0.022(2) 0.030(2) 0.027(2) -0.0057(18) -0.0023(17) 0.0022(17)
C57 0.025(2) 0.025(2) 0.028(2) -0.0027(17) -0.0066(17) 0.0068(17)
C58 0.030(2) 0.043(3) 0.029(2) -0.007(2) -0.0055(19) 0.002(2)
C59 0.019(2) 0.040(3) 0.038(3) -0.016(2) -0.0006(18) -0.0017(18)
C510 0.038(3) 0.049(3) 0.032(3) -0.011(2) -0.002(2) -0.016(2)
C511 0.055(3) 0.044(3) 0.043(3) -0.013(2) 0.001(3) -0.020(3)
C512 0.114(6) 0.074(4) 0.045(4) -0.006(3) -0.016(4) -0.053(4)
C513 0.025(2) 0.034(2) 0.034(2) -0.0131(19) -0.0092(17) 0.0003(18)
C514 0.036(4) 0.035(6) 0.032(4) -0.011(3) -0.004(3) 0.004(4)
C515 0.039(4) 0.031(5) 0.034(4) -0.010(3) -0.003(3) 0.000(4)
C516 0.066(5) 0.051(5) 0.040(4) -0.005(4) -0.020(4) 0.007(4)
C14E 0.030(6) 0.030(8) 0.036(6) -0.014(6) -0.003(5) -0.002(6)
C15E 0.042(8) 0.041(11) 0.034(6) -0.012(7) -0.006(5) -0.011(8)
C16E 0.053(8) 0.042(8) 0.031(6) -0.006(6) -0.002(5) -0.018(7)
C1S 0.29(3) 0.088(13) 0.132(17) -0.033(12) -0.16(2) 0.086(16)
C2S 0.170(18) 0.076(12) 0.066(11) 0.031(9) -0.020(12) 0.036(12)
O1S 0.148(10) 0.097(8) 0.136(10) -0.037(7) -0.078(8) 0.064(7)
C3S 0.124(11) 0.056(8) 0.110(11) 0.007(6) -0.054(8) 0.038(7)
C4S 0.114(12) 0.072(10) 0.188(15) -0.069(10) -0.076(11) 0.064(9)

loop_
_atom_type_symbol
_atom_type_description
_atom_type_scat_dispersion_real
_atom_type_scat_dispersion_imag
_atom_type_scat_source
C C 0.0033 0.0016 'International Tables Vol C Tables 4.2.6.8 and 6.1.1.4'
H H 0.0000 0.0000 'International Tables Vol C Tables 4.2.6.8 and 6.1.1.4'
B B 0.0013 0.0007 'International Tables Vol C Tables 4.2.6.8 and 6.1.1.4'
N N 0.0061 0.0033 'International Tables Vol C Tables 4.2.6.8 and 6.1.1.4'
F F 0.0171 0.0103 'International Tables Vol C Tables 4.2.6.8 and 6.1.1.4'
U U -9.6767 9.6646 'International Tables Vol C Tables 4.2.6.8 and 6.1.1.4'
O O 0.0106 0.0060 'International Tables Vol C Tables 4.2.6.8 and 6.1.1.4'

loop_
_geom_angle_atom_site_label_1
_geom_angle_atom_site_label_2
_geom_angle_atom_site_label_3
_geom_angle
N4 U1 N3 109.43(12)
N4 U1 N1 109.82(12)
N3 U1 N1 109.90(11)
N4 U1 N2 115.50(12)
N3 U1 N2 105.25(11)
N1 U1 N2 106.78(11)
C11 N1 C17 116.8(3)
C11 N1 U1 115.2(2)
C17 N1 U1 128.0(2)
C16 C11 C12 118.1(4)
C16 C11 N1 120.0(4)
C12 C11 N1 121.8(4)
C13 C12 C11 121.4(4)
C13 C12 H12 119.3
C11 C12 H12 119.3
C14 C13 C12 118.2(4)
C14 C13 C131 122.0(5)
C12 C13 C131 119.8(5)
C13 C131 H13A 109.5
C13 C131 H13B 109.5
H13A C131 H13B 109.5
C13 C131 H13C 109.5
H13A C131 H13C 109.5
H13B C131 H13C 109.5
C15 C14 C13 122.0(4)
C15 C14 H14 119.0
C13 C14 H14 119.0
C14 C15 C16 118.6(4)
C14 C15 C151 120.7(4)
C16 C15 C151 120.7(4)
C15 C151 H15A 109.5
C15 C151 H15B 109.5
H15A C151 H15B 109.5
C15 C151 H15C 109.5
H15A C151 H15C 109.5
H15B C151 H15C 109.5
C11 C16 C15 121.7(4)
C11 C16 H16 119.2
C15 C16 H16 119.2
N1 C17 C19 110.5(3)
N1 C17 C110 106.4(3)
C19 C17 C110 109.8(3)
N1 C17 C18 112.5(3)
C19 C17 C18 109.2(3)
C110 C17 C18 108.3(3)
C17 C18 H18A 109.5
C17 C18 H18B 109.5
H18A C18 H18B 109.5
C17 C18 H18C 109.5
H18A C18 H18C 109.5
H18B C18 H18C 109.5
C17 C19 H19A 109.5
C17 C19 H19B 109.5
H19A C19 H19B 109.5
C17 C19 H19C 109.5
H19A C19 H19C 109.5
H19B C19 H19C 109.5
C17 C110 H11A 109.5
C17 C110 H11B 109.5
H11A C110 H11B 109.5
C17 C110 H11C 109.5
H11A C110 H11C 109.5
H11B C110 H11C 109.5
C21 N2 C27 115.7(3)
C21 N2 U1 120.2(2)
C27 N2 U1 124.1(2)
C26 C21 C22 117.8(4)
C26 C21 N2 121.3(4)
C22 C21 N2 120.8(4)
C23 C22 C21 121.7(4)
C23 C22 H22 119.2
C21 C22 H22 119.2
C24 C23 C22 118.7(4)
C24 C23 C231 121.2(4)
C22 C23 C231 120.1(5)
C23 C231 H23A 109.5
C23 C231 H23B 109.5
H23A C231 H23B 109.5
C23 C231 H23C 109.5
H23A C231 H23C 109.5
H23B C231 H23C 109.5
C23 C24 C25 121.4(4)
C23 C24 H24 119.3
C25 C24 H24 119.3
C26 C25 C24 118.6(4)
C26 C25 C251 120.4(4)
C24 C25 C251 121.0(4)
C25 C251 H25A 109.5
C25 C251 H25B 109.5
H25A C251 H25B 109.5
C25 C251 H25C 109.5
H25A C251 H25C 109.5
H25B C251 H25C 109.5
C25 C26 C21 121.8(4)
C25 C26 H26 119.1
C21 C26 H26 119.1
N2 C27 C210 106.0(3)
N2 C27 C29 110.5(3)
C210 C27 C29 109.3(3)
N2 C27 C28 112.2(3)
C210 C27 C28 109.4(3)
C29 C27 C28 109.4(3)
C27 C28 H28A 109.5
C27 C28 H28B 109.5
H28A C28 H28B 109.5
C27 C28 H28C 109.5
H28A C28 H28C 109.5
H28B C28 H28C 109.5
C27 C29 H29A 109.5
C27 C29 H29B 109.5
H29A C29 H29B 109.5
C27 C29 H29C 109.5
H29A C29 H29C 109.5
H29B C29 H29C 109.5
C27 C210 H21A 109.5
C27 C210 H21B 109.5
H21A C210 H21B 109.5
C27 C210 H21C 109.5
H21A C210 H21C 109.5
H21B C210 H21C 109.5
C31 N3 C37 115.7(3)
C31 N3 U1 119.9(2)
C37 N3 U1 124.2(2)
C36 C31 C32 118.1(4)
C36 C31 N3 120.3(4)
C32 C31 N3 121.6(4)
C33 C32 C31 121.4(4)
C33 C32 H32 119.3
C31 C32 H32 119.3
C34 C33 C32 118.7(4)
C34 C33 C331 120.7(4)
C32 C33 C331 120.6(4)
C33 C331 H33A 109.5
C33 C331 H33B 109.5
H33A C331 H33B 109.5
C33 C331 H33C 109.5
H33A C331 H33C 109.5
H33B C331 H33C 109.5
C35 C34 C33 122.1(4)
C35 C34 H34 118.9
C33 C34 H34 118.9
C34 C35 C36 118.2(4)
C34 C35 C351 120.8(4)
C36 C35 C351 121.0(4)
C35 C351 H35A 109.5
C35 C351 H35B 109.5
H35A C351 H35B 109.5
C35 C351 H35C 109.5
H35A C351 H35C 109.5
H35B C351 H35C 109.5
C31 C36 C35 121.6(4)
C31 C36 H36 119.2
C35 C36 H36 119.2
N3 C37 C38 109.9(3)
N3 C37 C310 106.1(3)
C38 C37 C310 110.9(4)
N3 C37 C39 111.7(3)
C38 C37 C39 108.9(4)
C310 C37 C39 109.3(3)
C37 C38 H38A 109.5
C37 C38 H38B 109.5
H38A C38 H38B 109.5
C37 C38 H38C 109.5
H38A C38 H38C 109.5
H38B C38 H38C 109.5
C37 C39 H39A 109.5
C37 C39 H39B 109.5
H39A C39 H39B 109.5
C37 C39 H39C 109.5
H39A C39 H39C 109.5
H39B C39 H39C 109.5
C37 C310 H31A 109.5
C37 C310 H31B 109.5
H31A C310 H31B 109.5
C37 C310 H31C 109.5
H31A C310 H31C 109.5
H31B C310 H31C 109.5
B1 N4 U1 177.8(3)
N4 B1 C61 107.7(3)
N4 B1 C71 106.7(3)
C61 B1 C71 112.3(3)
N4 B1 C81 109.8(3)
C61 B1 C81 108.4(3)
C71 B1 C81 111.9(3)
C62 C61 C66 112.8(4)
C62 C61 B1 127.8(4)
C66 C61 B1 119.4(3)
F62 C62 C63 115.0(4)
F62 C62 C61 120.5(4)
C63 C62 C61 124.6(4)
C64 C63 F63 119.1(4)
C64 C63 C62 120.3(4)
F63 C63 C62 120.6(4)
C63 C64 F64 121.1(4)
C63 C64 C65 118.7(4)
F64 C64 C65 120.3(4)
F65 C65 C64 120.2(4)
F65 C65 C66 120.5(4)
C64 C65 C66 119.3(4)
F66 C66 C65 114.8(4)
F66 C66 C61 120.8(3)
C65 C66 C61 124.4(4)
C76 C71 C72 112.3(3)
C76 C71 B1 127.6(3)
C72 C71 B1 119.7(3)
F72 C72 C73 115.8(4)
F72 C72 C71 119.2(3)
C73 C72 C71 125.0(4)
F73 C73 C72 120.9(4)
F73 C73 C74 119.3(4)
C72 C73 C74 119.9(4)
F74 C74 C75 120.9(4)
F74 C74 C73 120.8(4)
C75 C74 C73 118.3(4)
F75 C75 C74 119.7(4)
F75 C75 C76 120.9(4)
C74 C75 C76 119.4(4)
F76 C76 C71 121.0(3)
F76 C76 C75 114.0(3)
C71 C76 C75 125.0(4)
C86 C81 C82 112.8(4)
C86 C81 B1 126.3(4)
C82 C81 B1 120.8(3)
F82 C82 C83 115.3(4)
F82 C82 C81 120.1(3)
C83 C82 C81 124.5(4)
F83 C83 C84 119.5(4)
F83 C83 C82 121.2(4)
C84 C83 C82 119.3(4)
F84 C84 C85 120.9(4)
F84 C84 C83 120.2(4)
C85 C84 C83 118.9(4)
F85 C85 C84 119.7(4)
F85 C85 C86 120.8(4)
C84 C85 C86 119.6(4)
F86 C86 C81 121.3(4)
F86 C86 C85 113.8(4)
C81 C86 C85 124.9(4)
C59 N5 C513 111.0(3)
C59 N5 C51 107.3(3)
C513 N5 C51 110.5(3)
C59 N5 C55 110.2(3)
C513 N5 C55 107.1(3)
C51 N5 C55 110.9(3)
C52 C51 N5 116.3(3)
C52 C51 H51A 108.2
N5 C51 H51A 108.2
C52 C51 H51B 108.2
N5 C51 H51B 108.2
H51A C51 H51B 107.4
C51 C52 C53 110.8(4)
C51 C52 H52A 109.5
C53 C52 H52A 109.5
C51 C52 H52B 109.5
C53 C52 H52B 109.5
H52A C52 H52B 108.1
C54 C53 C52 113.1(4)
C54 C53 H53A 109.0
C52 C53 H53A 109.0
C54 C53 H53B 109.0
C52 C53 H53B 109.0
H53A C53 H53B 107.8
C53 C54 H54A 109.5
C53 C54 H54B 109.5
H54A C54 H54B 109.5
C53 C54 H54C 109.5
H54A C54 H54C 109.5
H54B C54 H54C 109.5
C56 C55 N5 116.1(3)
C56 C55 H55A 108.3
N5 C55 H55A 108.3
C56 C55 H55B 108.3
N5 C55 H55B 108.3
H55A C55 H55B 107.4
C57 C56 C55 110.7(3)
C57 C56 H56A 109.5
C55 C56 H56A 109.5
C57 C56 H56B 109.5
C55 C56 H56B 109.5
H56A C56 H56B 108.1
C58 C57 C56 112.3(3)
C58 C57 H57A 109.1
C56 C57 H57A 109.1
C58 C57 H57B 109.1
C56 C57 H57B 109.1
H57A C57 H57B 107.9
C57 C58 H58A 109.5
C57 C58 H58B 109.5
H58A C58 H58B 109.5
C57 C58 H58C 109.5
H58A C58 H58C 109.5
H58B C58 H58C 109.5
N5 C59 C510 115.3(3)
N5 C59 H59A 108.5
C510 C59 H59A 108.5
N5 C59 H59B 108.5
C510 C59 H59B 108.5
H59A C59 H59B 107.5
C59 C510 C511 110.5(4)
C59 C510 H51C 109.5
C511 C510 H51C 109.5
C59 C510 H51D 109.5
C511 C510 H51D 109.5
H51C C510 H51D 108.1
C512 C511 C510 111.8(4)
C512 C511 H51E 109.3
C510 C511 H51E 109.3
C512 C511 H51F 109.3
C510 C511 H51F 109.3
H51E C511 H51F 107.9
C511 C512 H51G 109.5
C511 C512 H51H 109.5
H51G C512 H51H 109.5
C511 C512 H51I 109.5
H51G C512 H51I 109.5
H51H C512 H51I 109.5
N5 C513 C14E 117.4(9)
N5 C513 C514 113.8(5)
C14E C513 C514 17.1(9)
N5 C513 H13E 108.8
C14E C513 H13E 92.3
C514 C513 H13E 108.8
N5 C513 H13F 108.8
C14E C513 H13F 119.7
C514 C513 H13F 108.8
H13E C513 H13F 107.7
N5 C513 H13G 108.0
C14E C513 H13G 108.0
C514 C513 H13G 123.4
H13E C513 H13G 18.3
H13F C513 H13G 91.3
N5 C513 H13H 108.0
C14E C513 H13H 108.0
C514 C513 H13H 94.7
H13E C513 H13H 122.4
H13F C513 H13H 16.9
H13G C513 H13H 107.2
C513 C514 C515 109.9(7)
C513 C514 H51J 109.7
C515 C514 H51J 109.7
C513 C514 H51K 109.7
C515 C514 H51K 109.7
H51J C514 H51K 108.2
C516 C515 C514 113.4(8)
C516 C515 H51L 108.9
C514 C515 H51L 108.9
C516 C515 H51M 108.9
C514 C515 H51M 108.9
H51L C515 H51M 107.7
C515 C516 H51N 109.5
C515 C516 H51O 109.5
H51N C516 H51O 109.5
C515 C516 H51P 109.5
H51N C516 H51P 109.5
H51O C516 H51P 109.5
C513 C14E C15E 111.5(13)
C513 C14E H14A 109.3
C15E C14E H14A 109.3
C513 C14E H14B 109.3
C15E C14E H14B 109.3
H14A C14E H14B 108.0
C16E C15E C14E 113.3(15)
C16E C15E H15D 108.9
C14E C15E H15D 108.9
C16E C15E H15E 108.9
C14E C15E H15E 108.9
H15D C15E H15E 107.7
C15E C16E H16A 109.5
C15E C16E H16B 109.5
H16A C16E H16B 109.5
C15E C16E H16C 109.5
H16A C16E H16C 109.5
H16B C16E H16C 109.5
C2S C1S H1S1 109.5
C2S C1S H1S2 109.5
H1S1 C1S H1S2 109.5
C2S C1S H1S3 109.5
H1S1 C1S H1S3 109.5
H1S2 C1S H1S3 109.5
C1S C2S O1S 120.7(15)
C1S C2S H2S1 107.2
O1S C2S H2S1 107.2
C1S C2S H2S2 107.2
O1S C2S H2S2 107.2
H2S1 C2S H2S2 106.8
C2S O1S C3S 122.2(15)
C4S C3S O1S 123.0(14)
C4S C3S H3S1 106.6
O1S C3S H3S1 106.6
C4S C3S H3S2 106.6
O1S C3S H3S2 106.6
H3S1 C3S H3S2 106.5
C3S C4S H4S1 109.5
C3S C4S H4S2 109.5
H4S1 C4S H4S2 109.5
C3S C4S H4S3 109.5
H4S1 C4S H4S3 109.5
H4S2 C4S H4S3 109.5

loop_
_geom_bond_atom_site_label_1
_geom_bond_atom_site_label_2
_geom_bond_distance
U1 N4 1.914(3)
U1 N3 2.253(3)
U1 N1 2.255(3)
U1 N2 2.257(3)
N1 C11 1.423(5)
N1 C17 1.492(5)
C11 C16 1.384(6)
C11 C12 1.401(6)
C12 C13 1.395(6)
C12 H12 0.9500
C13 C14 1.395(7)
C13 C131 1.494(6)
C131 H13A 0.9800
C131 H13B 0.9800
C131 H13C 0.9800
C14 C15 1.370(6)
C14 H14 0.9500
C15 C16 1.402(6)
C15 C151 1.508(6)
C151 H15A 0.9800
C151 H15B 0.9800
C151 H15C 0.9800
C16 H16 0.9500
C17 C19 1.528(6)
C17 C110 1.528(6)
C17 C18 1.533(6)
C18 H18A 0.9800
C18 H18B 0.9800
C18 H18C 0.9800
C19 H19A 0.9800
C19 H19B 0.9800
C19 H19C 0.9800
C110 H11A 0.9800
C110 H11B 0.9800
C110 H11C 0.9800
N2 C21 1.427(5)
N2 C27 1.499(5)
C21 C26 1.397(6)
C21 C22 1.400(6)
C22 C23 1.395(6)
C22 H22 0.9500
C23 C24 1.386(7)
C23 C231 1.513(6)
C231 H23A 0.9800
C231 H23B 0.9800
C231 H23C 0.9800
C24 C25 1.396(6)
C24 H24 0.9500
C25 C26 1.393(6)
C25 C251 1.510(6)
C251 H25A 0.9800
C251 H25B 0.9800
C251 H25C 0.9800
C26 H26 0.9500
C27 C210 1.519(5)
C27 C29 1.532(5)
C27 C28 1.535(5)
C28 H28A 0.9800
C28 H28B 0.9800
C28 H28C 0.9800
C29 H29A 0.9800
C29 H29B 0.9800
C29 H29C 0.9800
C210 H21A 0.9800
C210 H21B 0.9800
C210 H21C 0.9800
N3 C31 1.420(5)
N3 C37 1.492(5)
C31 C36 1.397(5)
C31 C32 1.400(5)
C32 C33 1.390(6)
C32 H32 0.9500
C33 C34 1.384(6)
C33 C331 1.509(6)
C331 H33A 0.9800
C331 H33B 0.9800
C331 H33C 0.9800
C34 C35 1.384(6)
C34 H34 0.9500
C35 C36 1.397(5)
C35 C351 1.508(6)
C351 H35A 0.9800
C351 H35B 0.9800
C351 H35C 0.9800
C36 H36 0.9500
C37 C38 1.517(6)
C37 C310 1.523(5)
C37 C39 1.528(6)
C38 H38A 0.9800
C38 H38B 0.9800
C38 H38C 0.9800
C39 H39A 0.9800
C39 H39B 0.9800
C39 H39C 0.9800
C310 H31A 0.9800
C310 H31B 0.9800
C310 H31C 0.9800
N4 B1 1.543(5)
B1 C61 1.659(6)
B1 C71 1.661(6)
B1 C81 1.667(6)
C61 C62 1.377(6)
C61 C66 1.388(5)
C62 F62 1.358(5)
C62 C63 1.374(6)
C63 C64 1.352(7)
C63 F63 1.355(5)
C64 F64 1.355(5)
C64 C65 1.374(6)
C65 F65 1.350(5)
C65 C66 1.382(6)
C66 F66 1.348(4)
C71 C76 1.384(5)
C71 C72 1.397(5)
C72 F72 1.359(5)
C72 C73 1.371(6)
C73 F73 1.350(5)
C73 C74 1.379(6)
C74 F74 1.336(4)
C74 C75 1.378(6)
C75 F75 1.346(5)
C75 C76 1.386(5)
C76 F76 1.358(4)
C81 C86 1.380(6)
C81 C82 1.392(5)
C82 F82 1.353(4)
C82 C83 1.384(6)
C83 F83 1.344(5)
C83 C84 1.375(6)
C84 F84 1.340(5)
C84 C85 1.366(6)
C85 F85 1.350(5)
C85 C86 1.382(6)
C86 F86 1.360(5)
N5 C59 1.507(5)
N5 C513 1.512(5)
N5 C51 1.519(5)
N5 C55 1.523(5)
C51 C52 1.508(6)
C51 H51A 0.9900
C51 H51B 0.9900
C52 C53 1.532(6)
C52 H52A 0.9900
C52 H52B 0.9900
C53 C54 1.509(7)
C53 H53A 0.9900
C53 H53B 0.9900
C54 H54A 0.9800
C54 H54B 0.9800
C54 H54C 0.9800
C55 C56 1.520(5)
C55 H55A 0.9900
C55 H55B 0.9900
C56 C57 1.518(5)
C56 H56A 0.9900
C56 H56B 0.9900
C57 C58 1.514(5)
C57 H57A 0.9900
C57 H57B 0.9900
C58 H58A 0.9800
C58 H58B 0.9800
C58 H58C 0.9800
C59 C510 1.509(6)
C59 H59A 0.9900
C59 H59B 0.9900
C510 C511 1.522(6)
C510 H51C 0.9900
C510 H51D 0.9900
C511 C512 1.506(7)
C511 H51E 0.9900
C511 H51F 0.9900
C512 H51G 0.9800
C512 H51H 0.9800
C512 H51I 0.9800
C513 C14E 1.525(13)
C513 C514 1.530(8)
C513 H13E 0.9900
C513 H13F 0.9900
C513 H13G 0.9900
C513 H13H 0.9900
C514 C515 1.535(9)
C514 H51J 0.9900
C514 H51K 0.9900
C515 C516 1.511(10)
C515 H51L 0.9900
C515 H51M 0.9900
C516 H51N 0.9800
C516 H51O 0.9800
C516 H51P 0.9800
C14E C15E 1.531(13)
C14E H14A 0.9900
C14E H14B 0.9900
C15E C16E 1.517(15)
C15E H15D 0.9900
C15E H15E 0.9900
C16E H16A 0.9800
C16E H16B 0.9800
C16E H16C 0.9800
C1S C2S 1.302(16)
C1S H1S1 0.9800
C1S H1S2 0.9800
C1S H1S3 0.9800
C2S O1S 1.346(14)
C2S H2S1 0.9900
C2S H2S2 0.9900
O1S C3S 1.347(13)
C3S C4S 1.314(15)
C3S H3S1 0.9900
C3S H3S2 0.9900
C4S H4S1 0.9800
C4S H4S2 0.9800
C4S H4S3 0.9800

loop_
_geom_torsion_atom_site_label_1
_geom_torsion_atom_site_label_2
_geom_torsion_atom_site_label_3
_geom_torsion_atom_site_label_4
_geom_torsion
N4 U1 N1 C11 -134.1(3)
N3 U1 N1 C11 -13.7(3)
N2 U1 N1 C11 100.0(3)
N4 U1 N1 C17 47.6(3)
N3 U1 N1 C17 168.1(3)
N2 U1 N1 C17 -78.3(3)
C17 N1 C11 C16 106.2(4)
U1 N1 C11 C16 -72.3(4)
C17 N1 C11 C12 -77.6(5)
U1 N1 C11 C12 103.9(4)
C16 C11 C12 C13 0.9(6)
N1 C11 C12 C13 -175.4(4)
C11 C12 C13 C14 0.2(7)
C11 C12 C13 C131 177.7(4)
C12 C13 C14 C15 -1.2(7)
C131 C13 C14 C15 -178.5(5)
C13 C14 C15 C16 1.0(7)
C13 C14 C15 C151 179.4(4)
C12 C11 C16 C15 -1.1(6)
N1 C11 C16 C15 175.3(4)
C14 C15 C16 C11 0.2(6)
C151 C15 C16 C11 -178.2(4)
C11 N1 C17 C19 -56.5(4)
U1 N1 C17 C19 121.8(3)
C11 N1 C17 C110 -175.7(3)
U1 N1 C17 C110 2.6(5)
C11 N1 C17 C18 65.9(4)
U1 N1 C17 C18 -115.9(3)
N4 U1 N2 C21 -132.7(3)
N3 U1 N2 C21 106.5(3)
N1 U1 N2 C21 -10.3(3)
N4 U1 N2 C27 49.6(3)
N3 U1 N2 C27 -71.2(3)
N1 U1 N2 C27 172.0(3)
C27 N2 C21 C26 87.3(4)
U1 N2 C21 C26 -90.7(4)
C27 N2 C21 C22 -95.7(4)
U1 N2 C21 C22 86.3(4)
C26 C21 C22 C23 2.6(6)
N2 C21 C22 C23 -174.6(4)
C21 C22 C23 C24 -2.0(6)
C21 C22 C23 C231 177.0(4)
C22 C23 C24 C25 -0.2(6)
C231 C23 C24 C25 -179.2(4)
C23 C24 C25 C26 1.8(6)
C23 C24 C25 C251 -177.8(4)
C24 C25 C26 C21 -1.2(6)
C251 C25 C26 C21 178.4(4)
C22 C21 C26 C25 -0.9(6)
N2 C21 C26 C25 176.2(4)
C21 N2 C27 C210 177.6(3)
U1 N2 C27 C210 -4.5(4)
C21 N2 C27 C29 59.3(4)
U1 N2 C27 C29 -122.9(3)
C21 N2 C27 C28 -63.0(4)
U1 N2 C27 C28 114.8(3)
N4 U1 N3 C31 -125.8(3)
N1 U1 N3 C31 113.5(3)
N2 U1 N3 C31 -1.1(3)
N4 U1 N3 C37 59.4(3)
N1 U1 N3 C37 -61.2(3)
N2 U1 N3 C37 -175.9(3)
C37 N3 C31 C36 98.9(4)
U1 N3 C31 C36 -76.3(4)
C37 N3 C31 C32 -84.2(5)
U1 N3 C31 C32 100.7(4)
C36 C31 C32 C33 -0.3(6)
N3 C31 C32 C33 -177.3(4)
C31 C32 C33 C34 0.8(6)
C31 C32 C33 C331 179.4(4)
C32 C33 C34 C35 -0.9(6)
C331 C33 C34 C35 -179.4(4)
C33 C34 C35 C36 0.4(6)
C33 C34 C35 C351 -179.3(4)
C32 C31 C36 C35 -0.2(6)
N3 C31 C36 C35 176.9(4)
C34 C35 C36 C31 0.2(6)
C351 C35 C36 C31 179.9(4)
C31 N3 C37 C38 -61.4(4)
U1 N3 C37 C38 113.6(3)
C31 N3 C37 C310 178.6(3)
U1 N3 C37 C310 -6.4(4)
C31 N3 C37 C39 59.6(4)
U1 N3 C37 C39 -125.4(3)
N3 U1 N4 B1 82(7)
N1 U1 N4 B1 -158(7)
N2 U1 N4 B1 -37(7)
U1 N4 B1 C61 -87(7)
U1 N4 B1 C71 152(7)
U1 N4 B1 C81 31(7)
N4 B1 C61 C62 -133.0(4)
C71 B1 C61 C62 -15.8(6)
C81 B1 C61 C62 108.3(5)
N4 B1 C61 C66 48.9(5)
C71 B1 C61 C66 166.1(4)
C81 B1 C61 C66 -69.7(5)
C66 C61 C62 F62 176.3(4)
B1 C61 C62 F62 -1.9(7)
C66 C61 C62 C63 -2.7(7)
B1 C61 C62 C63 179.1(5)
F62 C62 C63 C64 -177.6(5)
C61 C62 C63 C64 1.4(8)
F62 C62 C63 F63 1.0(7)
C61 C62 C63 F63 -180.0(5)
F63 C63 C64 F64 1.8(8)
C62 C63 C64 F64 -179.5(5)
F63 C63 C64 C65 -178.8(5)
C62 C63 C64 C65 -0.2(8)
C63 C64 C65 F65 179.1(5)
F64 C64 C65 F65 -1.6(7)
C63 C64 C65 C66 0.5(7)
F64 C64 C65 C66 179.9(4)
F65 C65 C66 F66 -2.6(6)
C64 C65 C66 F66 176.0(4)
F65 C65 C66 C61 179.3(4)
C64 C65 C66 C61 -2.1(7)
C62 C61 C66 F66 -174.9(4)
B1 C61 C66 F66 3.4(6)
C62 C61 C66 C65 3.1(6)
B1 C61 C66 C65 -178.6(4)
N4 B1 C71 C76 -111.9(4)
C61 B1 C71 C76 130.3(4)
C81 B1 C71 C76 8.2(5)
N4 B1 C71 C72 60.6(5)
C61 B1 C71 C72 -57.2(5)
C81 B1 C71 C72 -179.3(4)
C76 C71 C72 F72 -178.9(3)
B1 C71 C72 F72 7.5(6)
C76 C71 C72 C73 0.4(6)
B1 C71 C72 C73 -173.2(4)
F72 C72 C73 F73 0.6(6)
C71 C72 C73 F73 -178.7(4)
F72 C72 C73 C74 -179.9(4)
C71 C72 C73 C74 0.8(7)
F73 C73 C74 F74 -0.9(6)
C72 C73 C74 F74 179.6(4)
F73 C73 C74 C75 178.5(4)
C72 C73 C74 C75 -1.1(6)
F74 C74 C75 F75 -0.2(6)
C73 C74 C75 F75 -179.5(4)
F74 C74 C75 C76 179.6(4)
C73 C74 C75 C76 0.2(6)
C72 C71 C76 F76 178.6(3)
B1 C71 C76 F76 -8.4(6)
C72 C71 C76 C75 -1.3(6)
B1 C71 C76 C75 171.7(4)
F75 C75 C76 F76 0.9(5)
C74 C75 C76 F76 -178.9(3)
F75 C75 C76 C71 -179.2(4)
C74 C75 C76 C71 1.1(6)
N4 B1 C81 C86 -134.0(4)
C61 B1 C81 C86 -16.6(5)
C71 B1 C81 C86 107.8(4)
N4 B1 C81 C82 42.3(5)
C61 B1 C81 C82 159.7(3)
C71 B1 C81 C82 -75.9(4)
C86 C81 C82 F82 -177.4(3)
B1 C81 C82 F82 5.8(5)
C86 C81 C82 C83 0.9(6)
B1 C81 C82 C83 -175.9(4)
F82 C82 C83 F83 -2.9(6)
C81 C82 C83 F83 178.8(4)
F82 C82 C83 C84 177.2(4)
C81 C82 C83 C84 -1.2(6)
F83 C83 C84 F84 1.1(6)
C82 C83 C84 F84 -178.9(4)
F83 C83 C84 C85 179.9(4)
C82 C83 C84 C85 -0.2(6)
F84 C84 C85 F85 0.3(6)
C83 C84 C85 F85 -178.5(4)
F84 C84 C85 C86 -179.6(4)
C83 C84 C85 C86 1.7(6)
C82 C81 C86 F86 179.9(3)
B1 C81 C86 F86 -3.5(6)
C82 C81 C86 C85 0.8(6)
B1 C81 C86 C85 177.4(4)
F85 C85 C86 F86 -1.1(5)
C84 C85 C86 F86 178.7(4)
F85 C85 C86 C81 178.0(4)
C84 C85 C86 C81 -2.2(6)
C59 N5 C51 C52 -172.0(3)
C513 N5 C51 C52 -50.9(5)
C55 N5 C51 C52 67.6(4)
N5 C51 C52 C53 -166.5(3)
C51 C52 C53 C54 -178.5(4)
C59 N5 C55 C56 -51.0(5)
C513 N5 C55 C56 -171.8(4)
C51 N5 C55 C56 67.6(4)
N5 C55 C56 C57 -175.6(3)
C55 C56 C57 C58 175.0(4)
C513 N5 C59 C510 56.0(4)
C51 N5 C59 C510 176.8(4)
C55 N5 C59 C510 -62.5(4)
N5 C59 C510 C511 -179.2(4)
C59 C510 C511 C512 169.9(4)
C59 N5 C513 C14E 44.3(10)
C51 N5 C513 C14E -74.6(10)
C55 N5 C513 C14E 164.5(10)
C59 N5 C513 C514 62.8(6)
C51 N5 C513 C514 -56.1(6)
C55 N5 C513 C514 -176.9(5)
N5 C513 C514 C515 -172.5(6)
C14E C513 C514 C515 -66(4)
C513 C514 C515 C516 67.9(11)
N5 C513 C14E C15E -175.0(13)
C514 C513 C14E C15E 103(5)
C513 C14E C15E C16E 172.5(17)
C1S C2S O1S C3S -175.5(16)
C2S O1S C3S C4S 174.7(16)
